data_4087720
loop_
_publ_author_name
'Mormul, Jaroslaw'
'Mulzer, Michael'
'Rosendahl, Tobias'
'Rominger, Frank'
'Limbach, Michael'
'Hofmann, Peter'

_publ_section_title
;
 Synthesis of Adipic Aldehyde by n-Selective Hydroformylation of
 4-Pentenal
;
_journal_issue 16
_journal_name_full Organometallics
_journal_page_first 4102
_journal_paper_doi 10.1021/acs.organomet.5b00538
_journal_volume 34
_journal_year 2015
_chemical_formula_sum 'C60 H53 O8 P2 Rh'
_chemical_formula_weight 1066.87
_chemical_name_common '4 in manuscript'
_space_group_crystal_system triclinic
_space_group_IT_number 2
_space_group_name_Hall '-P 1'
_space_group_name_H-M_alt 'P -1'
_atom_sites_solution_hydrogens mixed
_audit_creation_method SHELXL-2014
_cell_angle_alpha 112.282(5)
_cell_angle_beta 101.524(5)
_cell_angle_gamma 98.096(5)
_cell_formula_units_Z 2
_cell_length_a 10.857(2)
_cell_length_b 15.294(3)
_cell_length_c 18.873(4)
_cell_measurement_reflns_used 1263
_cell_measurement_temperature 200(2)
_cell_measurement_theta_max 17.65
_cell_measurement_theta_min 2.25
_cell_volume 2759.1(10)
_computing_cell_refinement 'Bruker SAINT'
_computing_data_collection 'Bruker APEX2'
_computing_data_reduction 'Bruker SAINT'
_computing_molecular_graphics 'Bruker SHELXTL'
_computing_publication_material 'Bruker SHELXTL'
_computing_structure_refinement 'SHELXL-2014 (Sheldrick, 2014)'
_computing_structure_solution 'SHELXS-97 (Sheldrick 2008)'
_diffrn_ambient_temperature 200(2)
_diffrn_measured_fraction_theta_full 0.579
_diffrn_measured_fraction_theta_max 1.000
_diffrn_measurement_device_type 'Bruker APEX-II Quazar area detector'
_diffrn_measurement_method '\f and \w scans'
_diffrn_radiation_type MoK\a
_diffrn_radiation_wavelength 0.71073
_diffrn_reflns_av_R_equivalents 0.1436
_diffrn_reflns_av_unetI/netI 0.1817
_diffrn_reflns_Laue_measured_fraction_full 0.579
_diffrn_reflns_Laue_measured_fraction_max 1.000
_diffrn_reflns_limit_h_max 10
_diffrn_reflns_limit_h_min -10
_diffrn_reflns_limit_k_max 15
_diffrn_reflns_limit_k_min -15
_diffrn_reflns_limit_l_max 18
_diffrn_reflns_limit_l_min -18
_diffrn_reflns_number 16635
_diffrn_reflns_point_group_measured_fraction_full 0.579
_diffrn_reflns_point_group_measured_fraction_max 1.000
_diffrn_reflns_theta_full 25.242
_diffrn_reflns_theta_max 20.813
_diffrn_reflns_theta_min 1.213
_diffrn_source 'ImuS microsource'
_exptl_absorpt_coefficient_mu 0.420
_exptl_absorpt_correction_T_max 0.9734
_exptl_absorpt_correction_T_min 0.8101
_exptl_absorpt_correction_type multi-scan
_exptl_absorpt_process_details
;
Sheldrick, G. M. (2008). <i>SADABS</i>. University of G\"ottingen, Germany.
;
_exptl_crystal_colour colourless
_exptl_crystal_density_diffrn 1.284
_exptl_crystal_description plate
_exptl_crystal_F_000 1104
_exptl_crystal_size_max 0.120
_exptl_crystal_size_mid 0.100
_exptl_crystal_size_min 0.070
_refine_diff_density_max 0.388
_refine_diff_density_min -0.678
_refine_diff_density_rms 0.094
_refine_ls_extinction_method none
_refine_ls_goodness_of_fit_ref 0.991
_refine_ls_hydrogen_treatment mixed
_refine_ls_matrix_type full
_refine_ls_number_parameters 654
_refine_ls_number_reflns 5766
_refine_ls_number_restraints 0
_refine_ls_restrained_S_all 0.991
_refine_ls_R_factor_all 0.1452
_refine_ls_R_factor_gt 0.0701
_refine_ls_shift/su_max 0.003
_refine_ls_shift/su_mean 0.000
_refine_ls_structure_factor_coef Fsqd
_refine_ls_weighting_details 'w=1/[\s^2^(Fo^2^)+(0.0593P)^2^] where P=(Fo^2^+2Fc^2^)/3'
_refine_ls_weighting_scheme calc
_refine_ls_wR_factor_gt 0.1354
_refine_ls_wR_factor_ref 0.1666
_reflns_Friedel_coverage 0.000
_reflns_number_gt 3165
_reflns_number_total 5766
_reflns_threshold_expression 'I > 2\s(I)'
_cod_data_source_file om5b00538_si_002.cif
_cod_data_source_block jam8_sq
_cod_database_code 4087720
_shelx_space_group_comment
; 
The symmetry employed for this shelxl refinement is uniquely defined 
by the following loop, which should always be used as a source of 
symmetry information in preference to the above space-group names. 
They are only intended as comments. 
;
_shelx_estimated_absorpt_t_min 0.951
_shelx_estimated_absorpt_t_max 0.971
_shelxl_version_number 2014-3

loop_
_space_group_symop_operation_xyz
'x, y, z'
'-x, -y, -z'

loop_
_atom_site_label
_atom_site_type_symbol
_atom_site_fract_x
_atom_site_fract_y
_atom_site_fract_z
_atom_site_U_iso_or_equiv
_atom_site_adp_type
_atom_site_occupancy
_atom_site_site_symmetry_order
_atom_site_calc_flag
_atom_site_refinement_flags_posn
_atom_site_refinement_flags_adp
Rh1 Rh 0.76756(9) 0.37771(7) 0.31218(6) 0.0344(3) Uani 1 1 d . .
H1 H 0.605(10) 0.343(7) 0.275(6) 0.10(4) Uiso 1 1 d . .
P1 P 0.6937(3) 0.4588(2) 0.24272(18) 0.0323(8) Uani 1 1 d . .
P2 P 0.7279(3) 0.2142(2) 0.26858(18) 0.0321(8) Uani 1 1 d . .
O1 O 0.6345(6) 0.4084(5) 0.1464(4) 0.0315(19) Uani 1 1 d . .
O2 O 0.7235(6) 0.1459(4) 0.1779(4) 0.0322(19) Uani 1 1 d . .
O3 O 0.8019(6) 0.5475(5) 0.2502(4) 0.0334(19) Uani 1 1 d . .
O4 O 0.5738(6) 0.5088(5) 0.2623(4) 0.0331(19) Uani 1 1 d . .
O5 O 0.8225(6) 0.1659(5) 0.3140(4) 0.0328(19) Uani 1 1 d . .
O6 O 0.5895(6) 0.1634(5) 0.2709(4) 0.0329(19) Uani 1 1 d . .
C11 C 0.5367(11) 0.3216(8) 0.1107(6) 0.032(3) Uani 1 1 d . .
C12 C 0.4075(11) 0.3308(8) 0.0968(7) 0.037(3) Uani 1 1 d . .
C13 C 0.3126(10) 0.2442(9) 0.0664(7) 0.040(3) Uani 1 1 d . .
H13 H 0.2244 0.2473 0.0576 0.048 Uiso 1 1 calc R U
C14 C 0.3403(12) 0.1552(9) 0.0487(7) 0.040(3) Uani 1 1 d . .
C15 C 0.4687(11) 0.1492(8) 0.0601(6) 0.032(3) Uani 1 1 d . .
H15 H 0.4889 0.0876 0.0472 0.038 Uiso 1 1 calc R U
C16 C 0.5674(11) 0.2325(8) 0.0902(6) 0.032(3) Uani 1 1 d . .
C18 C 0.2300(11) 0.0645(8) 0.0177(7) 0.055(4) Uani 1 1 d . .
H18A H 0.2610 0.0064 -0.0080 0.083 Uiso 1 1 calc R U
H18B H 0.1583 0.0682 -0.0210 0.083 Uiso 1 1 calc R U
H18C H 0.1999 0.0606 0.0623 0.083 Uiso 1 1 calc R U
C21 C 0.7761(10) 0.1848(7) 0.1312(7) 0.033(3) Uani 1 1 d . .
C22 C 0.9045(11) 0.1810(8) 0.1282(6) 0.037(3) Uani 1 1 d . .
C23 C 0.9550(11) 0.2168(8) 0.0800(7) 0.044(3) Uani 1 1 d . .
H23 H 1.0411 0.2152 0.0773 0.053 Uiso 1 1 calc R U
C24 C 0.8805(11) 0.2553(8) 0.0355(7) 0.042(3) Uani 1 1 d . .
C25 C 0.7576(10) 0.2604(8) 0.0402(7) 0.041(3) Uani 1 1 d . .
H25 H 0.7079 0.2867 0.0094 0.049 Uiso 1 1 calc R U
C26 C 0.7033(11) 0.2270(7) 0.0906(7) 0.035(3) Uani 1 1 d . .
C28 C 0.9390(11) 0.2929(9) -0.0188(7) 0.061(4) Uani 1 1 d . .
H28A H 0.8860 0.3328 -0.0346 0.092 Uiso 1 1 calc R U
H28B H 0.9406 0.2374 -0.0665 0.092 Uiso 1 1 calc R U
H28C H 1.0274 0.3322 0.0101 0.092 Uiso 1 1 calc R U
C31 C 0.7645(10) 0.6182(8) 0.2238(7) 0.038(3) Uani 1 1 d . .
C32 C 0.7989(11) 0.6197(8) 0.1548(7) 0.039(3) Uani 1 1 d . .
C33 C 0.7688(11) 0.6935(8) 0.1334(8) 0.048(4) Uani 1 1 d . .
H33 H 0.7894 0.6972 0.0879 0.057 Uiso 1 1 calc R U
C34 C 0.7100(12) 0.7613(9) 0.1767(7) 0.050(4) Uani 1 1 d . .
C35 C 0.6803(11) 0.7585(8) 0.2442(7) 0.048(4) Uani 1 1 d . .
H35 H 0.6428 0.8068 0.2750 0.058 Uiso 1 1 calc R U
C36 C 0.7057(11) 0.6848(8) 0.2664(7) 0.035(3) Uani 1 1 d . .
C37 C 0.8636(11) 0.5474(9) 0.1069(7) 0.060(4) Uani 1 1 d . .
H37A H 0.8954 0.5702 0.0703 0.091 Uiso 1 1 calc R U
H37B H 0.8012 0.4843 0.0762 0.091 Uiso 1 1 calc R U
H37C H 0.9365 0.5405 0.1428 0.091 Uiso 1 1 calc R U
C38 C 0.6740(12) 0.8416(9) 0.1494(8) 0.075(5) Uani 1 1 d . .
H38A H 0.6817 0.9013 0.1963 0.112 Uiso 1 1 calc R U
H38B H 0.5848 0.8188 0.1152 0.112 Uiso 1 1 calc R U
H38C H 0.7330 0.8549 0.1197 0.112 Uiso 1 1 calc R U
C41 C 0.5978(11) 0.5935(8) 0.3341(8) 0.042(3) Uani 1 1 d . .
C42 C 0.5404(12) 0.5877(9) 0.3926(8) 0.051(4) Uani 1 1 d . .
C43 C 0.5656(12) 0.6744(10) 0.4605(7) 0.054(4) Uani 1 1 d . .
H43 H 0.5303 0.6738 0.5026 0.064 Uiso 1 1 calc R U
C44 C 0.6403(13) 0.7622(9) 0.4694(7) 0.051(4) Uani 1 1 d . .
C45 C 0.6876(11) 0.7643(8) 0.4081(7) 0.041(3) Uani 1 1 d . .
H45 H 0.7355 0.8245 0.4134 0.050 Uiso 1 1 calc R U
C46 C 0.6681(10) 0.6801(8) 0.3370(6) 0.034(3) Uani 1 1 d . .
C47 C 0.4558(11) 0.4947(8) 0.3806(7) 0.060(4) Uani 1 1 d . .
H47A H 0.3933 0.5089 0.4119 0.090 Uiso 1 1 calc R U
H47B H 0.5091 0.4560 0.3980 0.090 Uiso 1 1 calc R U
H47C H 0.4094 0.4580 0.3240 0.090 Uiso 1 1 calc R U
C48 C 0.6603(12) 0.8509(9) 0.5459(7) 0.070(4) Uani 1 1 d . .
H48A H 0.6264 0.9012 0.5337 0.105 Uiso 1 1 calc R U
H48B H 0.7530 0.8758 0.5734 0.105 Uiso 1 1 calc R U
H48C H 0.6146 0.8333 0.5802 0.105 Uiso 1 1 calc R U
C51 C 0.8392(12) 0.1997(7) 0.3955(6) 0.030(3) Uani 1 1 d . .
C52 C 0.9537(12) 0.2614(8) 0.4467(7) 0.034(3) Uani 1 1 d . .
C53 C 0.9646(12) 0.3005(8) 0.5294(8) 0.051(4) Uani 1 1 d . .
H53 H 1.0441 0.3418 0.5663 0.061 Uiso 1 1 calc R U
C54 C 0.8587(13) 0.2788(8) 0.5572(7) 0.051(4) Uani 1 1 d . .
C55 C 0.7457(11) 0.2122(8) 0.5016(7) 0.047(4) Uani 1 1 d . .
H55 H 0.6747 0.1950 0.5200 0.057 Uiso 1 1 calc R U
C56 C 0.7346(11) 0.1706(8) 0.4206(7) 0.041(3) Uani 1 1 d . .
C57 C 1.0695(10) 0.2837(8) 0.4189(7) 0.046(3) Uani 1 1 d . .
H57A H 1.1464 0.3156 0.4648 0.069 Uiso 1 1 calc R U
H57B H 1.0554 0.3270 0.3925 0.069 Uiso 1 1 calc R U
H57C H 1.0825 0.2231 0.3813 0.069 Uiso 1 1 calc R U
C58 C 0.8675(12) 0.3268(9) 0.6459(7) 0.078(5) Uani 1 1 d . .
H58A H 0.7991 0.3622 0.6535 0.117 Uiso 1 1 calc R U
H58B H 0.9522 0.3724 0.6749 0.117 Uiso 1 1 calc R U
H58C H 0.8567 0.2768 0.6662 0.117 Uiso 1 1 calc R U
C61 C 0.5614(10) 0.0851(8) 0.2896(7) 0.031(3) Uani 1 1 d . .
C62 C 0.4663(10) 0.0037(8) 0.2335(6) 0.031(3) Uani 1 1 d . .
C63 C 0.4241(11) -0.0687(8) 0.2574(7) 0.044(3) Uani 1 1 d . .
H63 H 0.3578 -0.1240 0.2203 0.053 Uiso 1 1 calc R U
C64 C 0.4741(11) -0.0634(8) 0.3318(7) 0.040(3) Uani 1 1 d . .
C65 C 0.5749(11) 0.0158(8) 0.3852(7) 0.039(3) Uani 1 1 d . .
H65 H 0.6116 0.0200 0.4368 0.047 Uiso 1 1 calc R U
C66 C 0.6238(11) 0.0910(8) 0.3634(7) 0.037(3) Uani 1 1 d . .
C67 C 0.4110(11) -0.0053(8) 0.1504(6) 0.052(4) Uani 1 1 d . .
H67A H 0.3324 -0.0581 0.1237 0.078 Uiso 1 1 calc R U
H67B H 0.4749 -0.0195 0.1202 0.078 Uiso 1 1 calc R U
H67C H 0.3898 0.0559 0.1532 0.078 Uiso 1 1 calc R U
C68 C 0.4172(10) -0.1408(8) 0.3578(7) 0.058(4) Uani 1 1 d . .
H68A H 0.4439 -0.1149 0.4160 0.086 Uiso 1 1 calc R U
H68B H 0.4492 -0.1993 0.3352 0.086 Uiso 1 1 calc R U
H68C H 0.3226 -0.1572 0.3387 0.086 Uiso 1 1 calc R U
C71 C 0.3706(11) 0.4252(8) 0.1128(7) 0.040(3) Uani 1 1 d . .
C72 C 0.2789(13) 0.4502(11) 0.1506(8) 0.067(4) Uani 1 1 d . .
H72 H 0.2369 0.4061 0.1676 0.080 Uiso 1 1 calc R U
C73 C 0.2442(15) 0.5374(13) 0.1654(9) 0.081(5) Uani 1 1 d . .
H73 H 0.1807 0.5534 0.1930 0.097 Uiso 1 1 calc R U
C74 C 0.3030(19) 0.6009(12) 0.1396(11) 0.098(7) Uani 1 1 d . .
H74 H 0.2793 0.6611 0.1499 0.118 Uiso 1 1 calc R U
C75 C 0.3940(16) 0.5795(11) 0.0999(10) 0.076(5) Uani 1 1 d . .
H75 H 0.4335 0.6231 0.0816 0.091 Uiso 1 1 calc R U
C76 C 0.4274(11) 0.4903(9) 0.0870(7) 0.054(4) Uani 1 1 d . .
H76 H 0.4911 0.4740 0.0596 0.065 Uiso 1 1 calc R U
C81 C 0.9910(12) 0.1409(9) 0.1737(7) 0.046(3) Uani 1 1 d . .
C82 C 0.9457(13) 0.0540(10) 0.1803(7) 0.058(4) Uani 1 1 d . .
H82 H 0.8559 0.0236 0.1600 0.070 Uiso 1 1 calc R U
C83 C 1.0276(18) 0.0123(11) 0.2150(8) 0.074(5) Uani 1 1 d . .
H83 H 0.9954 -0.0474 0.2171 0.088 Uiso 1 1 calc R U
C84 C 1.1563(19) 0.0577(14) 0.2467(9) 0.086(6) Uani 1 1 d . .
H84 H 1.2123 0.0280 0.2707 0.103 Uiso 1 1 calc R U
C85 C 1.2091(14) 0.1452(14) 0.2455(8) 0.081(5) Uani 1 1 d . .
H85 H 1.2983 0.1769 0.2689 0.098 Uiso 1 1 calc R U
C86 C 1.1199(13) 0.1843(10) 0.2066(8) 0.058(4) Uani 1 1 d . .
H86 H 1.1520 0.2434 0.2035 0.070 Uiso 1 1 calc R U
O98 O 0.8068(12) 0.4700(7) 0.4932(6) 0.112(4) Uani 1 1 d . .
C98 C 0.7974(15) 0.4382(10) 0.4265(8) 0.070(5) Uani 1 1 d . .
O99 O 1.0387(8) 0.4182(6) 0.2868(6) 0.082(3) Uani 1 1 d . .
C99 C 0.9417(12) 0.4001(8) 0.2969(7) 0.045(4) Uani 1 1 d . .

loop_
_atom_site_aniso_label
_atom_site_aniso_U_11
_atom_site_aniso_U_22
_atom_site_aniso_U_33
_atom_site_aniso_U_23
_atom_site_aniso_U_13
_atom_site_aniso_U_12
Rh1 0.0432(7) 0.0311(6) 0.0316(6) 0.0149(5) 0.0138(5) 0.0075(5)
P1 0.032(2) 0.0321(18) 0.034(2) 0.0139(17) 0.0113(16) 0.0060(16)
P2 0.032(2) 0.0366(18) 0.032(2) 0.0176(17) 0.0157(16) 0.0045(16)
O1 0.028(5) 0.036(4) 0.028(5) 0.014(4) 0.005(4) 0.004(4)
O2 0.045(5) 0.032(4) 0.027(5) 0.016(4) 0.021(4) 0.007(4)
O3 0.036(5) 0.029(4) 0.041(5) 0.017(4) 0.020(4) 0.006(4)
O4 0.030(5) 0.044(5) 0.029(5) 0.015(4) 0.012(4) 0.015(4)
O5 0.035(5) 0.039(4) 0.030(5) 0.019(4) 0.007(4) 0.014(4)
O6 0.035(5) 0.038(4) 0.037(5) 0.025(4) 0.020(4) 0.003(4)
C11 0.035(8) 0.035(8) 0.034(8) 0.018(6) 0.021(6) 0.008(7)
C12 0.037(8) 0.046(8) 0.042(8) 0.026(7) 0.024(7) 0.012(7)
C13 0.014(7) 0.066(9) 0.054(9) 0.035(8) 0.016(6) 0.012(7)
C14 0.045(9) 0.051(9) 0.028(8) 0.018(7) 0.013(7) 0.010(8)
C15 0.037(8) 0.026(7) 0.028(7) 0.010(6) 0.008(6) 0.005(7)
C16 0.042(9) 0.038(8) 0.024(7) 0.012(6) 0.018(6) 0.021(7)
C18 0.048(9) 0.056(8) 0.060(9) 0.026(8) 0.015(7) 0.004(7)
C21 0.027(8) 0.032(7) 0.035(8) 0.007(6) 0.007(6) 0.011(6)
C22 0.032(8) 0.054(8) 0.024(7) 0.011(7) 0.013(6) 0.022(7)
C23 0.024(7) 0.075(9) 0.049(9) 0.034(8) 0.023(7) 0.013(7)
C24 0.037(9) 0.056(8) 0.037(8) 0.020(7) 0.019(7) 0.006(7)
C25 0.016(7) 0.061(8) 0.054(9) 0.031(8) 0.013(6) 0.010(6)
C26 0.029(8) 0.029(7) 0.035(8) 0.004(6) 0.007(6) 0.002(6)
C28 0.057(9) 0.097(11) 0.077(10) 0.068(9) 0.039(8) 0.042(8)
C31 0.036(8) 0.039(8) 0.043(9) 0.024(7) 0.010(7) 0.006(7)
C32 0.045(8) 0.030(7) 0.046(9) 0.016(7) 0.017(7) 0.014(6)
C33 0.049(9) 0.041(8) 0.062(10) 0.033(8) 0.016(8) 0.003(7)
C34 0.065(10) 0.052(9) 0.048(9) 0.034(8) 0.023(8) 0.011(8)
C35 0.070(10) 0.039(8) 0.064(10) 0.038(8) 0.035(8) 0.027(7)
C36 0.043(8) 0.027(7) 0.033(8) 0.009(7) 0.013(7) 0.005(6)
C37 0.060(9) 0.066(9) 0.069(10) 0.034(8) 0.037(8) 0.014(8)
C38 0.094(12) 0.077(10) 0.104(12) 0.068(10) 0.058(10) 0.042(9)
C41 0.037(8) 0.042(8) 0.054(9) 0.027(8) 0.006(7) 0.016(7)
C42 0.068(10) 0.062(9) 0.048(9) 0.036(9) 0.030(8) 0.029(8)
C43 0.069(10) 0.065(9) 0.032(9) 0.023(8) 0.011(8) 0.029(9)
C44 0.070(10) 0.057(9) 0.025(8) 0.008(8) 0.015(8) 0.037(8)
C45 0.056(9) 0.036(7) 0.028(8) 0.006(7) 0.016(7) 0.015(7)
C46 0.037(8) 0.046(8) 0.022(7) 0.011(7) 0.017(6) 0.017(6)
C47 0.070(10) 0.076(10) 0.068(10) 0.053(9) 0.045(8) 0.020(8)
C48 0.079(11) 0.085(11) 0.039(9) 0.017(9) 0.016(8) 0.023(9)
C51 0.049(9) 0.026(6) 0.016(7) 0.016(6) 0.001(7) -0.002(6)
C52 0.056(9) 0.025(7) 0.032(8) 0.020(6) 0.016(7) 0.012(7)
C53 0.042(9) 0.053(9) 0.054(10) 0.032(8) -0.002(7) -0.006(7)
C54 0.076(11) 0.032(7) 0.032(8) 0.004(7) 0.016(8) -0.002(8)
C55 0.041(9) 0.051(8) 0.042(9) 0.024(8) 0.004(7) -0.013(7)
C56 0.047(9) 0.037(7) 0.020(8) 0.011(7) -0.010(7) -0.019(7)
C57 0.040(8) 0.051(8) 0.050(8) 0.024(7) 0.018(7) 0.008(7)
C58 0.083(11) 0.076(10) 0.034(9) 0.002(8) 0.012(8) -0.037(9)
C61 0.027(8) 0.037(7) 0.027(8) 0.016(7) 0.005(6) 0.002(6)
C62 0.025(7) 0.051(8) 0.038(8) 0.037(7) 0.015(6) 0.015(7)
C63 0.046(9) 0.033(7) 0.046(9) 0.015(7) 0.011(7) -0.008(6)
C64 0.042(8) 0.035(7) 0.033(8) 0.003(7) 0.015(7) 0.002(7)
C65 0.046(8) 0.039(7) 0.040(8) 0.020(7) 0.020(7) 0.016(7)
C66 0.045(8) 0.035(7) 0.041(9) 0.020(7) 0.023(7) 0.013(7)
C67 0.050(9) 0.057(8) 0.048(9) 0.029(8) 0.008(7) -0.003(7)
C68 0.040(8) 0.057(8) 0.090(11) 0.057(8) 0.009(8) -0.008(7)
C71 0.031(8) 0.036(8) 0.036(8) 0.008(7) -0.008(7) 0.004(7)
C72 0.065(11) 0.090(12) 0.058(10) 0.025(9) 0.036(9) 0.045(9)
C73 0.073(12) 0.095(13) 0.058(11) 0.003(11) 0.020(9) 0.053(11)
C74 0.111(18) 0.060(11) 0.088(16) 0.014(11) -0.034(12) 0.047(13)
C75 0.080(13) 0.060(11) 0.072(13) 0.027(10) -0.018(10) 0.026(10)
C76 0.039(9) 0.054(9) 0.066(10) 0.022(8) 0.007(7) 0.017(8)
C81 0.025(9) 0.068(10) 0.033(8) 0.010(8) 0.009(7) 0.011(8)
C82 0.069(10) 0.072(10) 0.049(9) 0.034(9) 0.022(8) 0.034(9)
C83 0.104(14) 0.100(12) 0.048(10) 0.053(10) 0.021(10) 0.058(12)
C84 0.100(16) 0.134(17) 0.051(11) 0.047(12) 0.032(11) 0.076(14)
C85 0.054(11) 0.147(17) 0.044(10) 0.029(11) 0.012(8) 0.063(12)
C86 0.046(10) 0.084(10) 0.061(10) 0.034(9) 0.032(8) 0.030(9)
O98 0.226(14) 0.073(7) 0.046(7) 0.028(7) 0.037(8) 0.056(8)
C98 0.127(14) 0.066(10) 0.015(8) 0.014(8) 0.017(9) 0.027(9)
O99 0.035(6) 0.070(7) 0.145(10) 0.047(7) 0.037(6) 0.000(5)
C99 0.031(9) 0.044(8) 0.061(9) 0.032(7) 0.000(7) 0.002(7)

loop_
_atom_type_symbol
_atom_type_description
_atom_type_scat_dispersion_real
_atom_type_scat_dispersion_imag
_atom_type_scat_source
C C 0.0033 0.0016 'International Tables Vol C Tables 4.2.6.8 and 6.1.1.4'
H H 0.0000 0.0000 'International Tables Vol C Tables 4.2.6.8 and 6.1.1.4'
O O 0.0106 0.0060 'International Tables Vol C Tables 4.2.6.8 and 6.1.1.4'
P P 0.1023 0.0942 'International Tables Vol C Tables 4.2.6.8 and 6.1.1.4'
Rh Rh -1.1178 0.9187 'International Tables Vol C Tables 4.2.6.8 and 6.1.1.4'

loop_
_geom_angle_atom_site_label_1
_geom_angle_atom_site_label_2
_geom_angle_atom_site_label_3
_geom_angle
C98 Rh1 C99 104.1(6)
C98 Rh1 P1 117.8(4)
C99 Rh1 P1 93.3(3)
C98 Rh1 P2 109.9(4)
C99 Rh1 P2 98.1(3)
P1 Rh1 P2 126.24(12)
C98 Rh1 H1 105(4)
C99 Rh1 H1 150(4)
P1 Rh1 H1 68(4)
P2 Rh1 H1 78(4)
O3 P1 O1 98.5(4)
O3 P1 O4 103.2(4)
O1 P1 O4 96.2(4)
O3 P1 Rh1 113.7(3)
O1 P1 Rh1 123.0(3)
O4 P1 Rh1 118.5(3)
O6 P2 O2 99.2(4)
O6 P2 O5 100.2(4)
O2 P2 O5 98.3(4)
O6 P2 Rh1 114.9(3)
O2 P2 Rh1 120.5(3)
O5 P2 Rh1 119.9(3)
C11 O1 P1 119.1(6)
C21 O2 P2 121.1(6)
C31 O3 P1 120.0(6)
C41 O4 P1 118.9(6)
C51 O5 P2 115.6(7)
C61 O6 P2 127.3(7)
C16 C11 O1 120.8(10)
C16 C11 C12 122.3(10)
O1 C11 C12 116.9(10)
C13 C12 C11 115.7(11)
C13 C12 C71 120.5(11)
C11 C12 C71 123.8(10)
C14 C13 C12 123.2(11)
C14 C13 H13 118.4
C12 C13 H13 118.4
C13 C14 C15 119.1(11)
C13 C14 C18 119.5(11)
C15 C14 C18 121.4(11)
C16 C15 C14 120.5(11)
C16 C15 H15 119.8
C14 C15 H15 119.7
C11 C16 C15 119.1(10)
C11 C16 C26 119.0(10)
C15 C16 C26 121.4(10)
C14 C18 H18A 109.5
C14 C18 H18B 109.5
H18A C18 H18B 109.5
C14 C18 H18C 109.5
H18A C18 H18C 109.5
H18B C18 H18C 109.5
C26 C21 O2 119.8(10)
C26 C21 C22 121.7(11)
O2 C21 C22 118.5(10)
C23 C22 C21 118.4(11)
C23 C22 C81 117.0(11)
C21 C22 C81 124.6(11)
C22 C23 C24 120.6(11)
C22 C23 H23 119.7
C24 C23 H23 119.7
C25 C24 C23 120.5(10)
C25 C24 C28 120.3(11)
C23 C24 C28 119.2(11)
C24 C25 C26 120.8(11)
C24 C25 H25 119.6
C26 C25 H25 119.6
C21 C26 C25 117.9(11)
C21 C26 C16 124.7(10)
C25 C26 C16 117.3(10)
C24 C28 H28A 109.5
C24 C28 H28B 109.5
H28A C28 H28B 109.5
C24 C28 H28C 109.5
H28A C28 H28C 109.5
H28B C28 H28C 109.5
C36 C31 O3 120.2(10)
C36 C31 C32 122.4(11)
O3 C31 C32 117.3(11)
C33 C32 C31 116.1(11)
C33 C32 C37 120.5(11)
C31 C32 C37 123.4(11)
C34 C33 C32 121.7(12)
C34 C33 H33 119.1
C32 C33 H33 119.1
C33 C34 C35 120.5(12)
C33 C34 C38 120.3(11)
C35 C34 C38 119.3(13)
C36 C35 C34 119.6(12)
C36 C35 H35 120.2
C34 C35 H35 120.2
C31 C36 C35 119.7(11)
C31 C36 C46 121.3(11)
C35 C36 C46 119.1(12)
C32 C37 H37A 109.5
C32 C37 H37B 109.5
H37A C37 H37B 109.5
C32 C37 H37C 109.5
H37A C37 H37C 109.5
H37B C37 H37C 109.5
C34 C38 H38A 109.5
C34 C38 H38B 109.5
H38A C38 H38B 109.5
C34 C38 H38C 109.5
H38A C38 H38C 109.5
H38B C38 H38C 109.5
C42 C41 C46 124.7(12)
C42 C41 O4 118.7(11)
C46 C41 O4 116.3(11)
C43 C42 C41 115.4(12)
C43 C42 C47 123.6(12)
C41 C42 C47 121.1(12)
C42 C43 C44 123.0(12)
C42 C43 H43 118.5
C44 C43 H43 118.5
C45 C44 C43 118.9(12)
C45 C44 C48 123.3(13)
C43 C44 C48 117.8(12)
C44 C45 C46 122.4(11)
C44 C45 H45 118.8
C46 C45 H45 118.8
C41 C46 C45 115.5(10)
C41 C46 C36 122.0(10)
C45 C46 C36 122.1(10)
C42 C47 H47A 109.5
C42 C47 H47B 109.5
H47A C47 H47B 109.5
C42 C47 H47C 109.5
H47A C47 H47C 109.5
H47B C47 H47C 109.5
C44 C48 H48A 109.5
C44 C48 H48B 109.5
H48A C48 H48B 109.5
C44 C48 H48C 109.5
H48A C48 H48C 109.5
H48B C48 H48C 109.5
C52 C51 O5 119.3(10)
C52 C51 C56 123.4(10)
O5 C51 C56 117.3(10)
C51 C52 C53 118.1(10)
C51 C52 C57 122.5(11)
C53 C52 C57 119.3(11)
C54 C53 C52 120.5(11)
C54 C53 H53 119.8
C52 C53 H53 119.8
C55 C54 C53 118.3(11)
C55 C54 C58 121.2(12)
C53 C54 C58 120.4(11)
C56 C55 C54 121.9(11)
C56 C55 H55 119.0
C54 C55 H55 119.0
C55 C56 C51 117.5(10)
C55 C56 C66 122.0(11)
C51 C56 C66 120.1(11)
C52 C57 H57A 109.5
C52 C57 H57B 109.5
H57A C57 H57B 109.5
C52 C57 H57C 109.5
H57A C57 H57C 109.5
H57B C57 H57C 109.5
C54 C58 H58A 109.5
C54 C58 H58B 109.5
H58A C58 H58B 109.5
C54 C58 H58C 109.5
H58A C58 H58C 109.5
H58B C58 H58C 109.5
C66 C61 O6 119.8(9)
C66 C61 C62 122.4(10)
O6 C61 C62 117.7(9)
C61 C62 C63 117.4(10)
C61 C62 C67 121.0(9)
C63 C62 C67 121.6(10)
C64 C63 C62 122.9(11)
C64 C63 H63 118.5
C62 C63 H63 118.5
C63 C64 C65 118.5(11)
C63 C64 C68 121.2(10)
C65 C64 C68 120.3(11)
C64 C65 C66 120.9(11)
C64 C65 H65 119.5
C66 C65 H65 119.5
C61 C66 C65 117.4(10)
C61 C66 C56 123.9(10)
C65 C66 C56 118.7(11)
C62 C67 H67A 109.5
C62 C67 H67B 109.5
H67A C67 H67B 109.5
C62 C67 H67C 109.5
H67A C67 H67C 109.5
H67B C67 H67C 109.5
C64 C68 H68A 109.5
C64 C68 H68B 109.5
H68A C68 H68B 109.5
C64 C68 H68C 109.5
H68A C68 H68C 109.5
H68B C68 H68C 109.5
C72 C71 C76 117.2(12)
C72 C71 C12 122.2(12)
C76 C71 C12 120.6(12)
C71 C72 C73 122.5(14)
C71 C72 H72 118.8
C73 C72 H72 118.8
C74 C73 C72 119.1(16)
C74 C73 H73 120.5
C72 C73 H73 120.5
C75 C74 C73 121.5(17)
C75 C74 H74 119.2
C73 C74 H74 119.2
C74 C75 C76 117.4(16)
C74 C75 H75 121.3
C76 C75 H75 121.3
C71 C76 C75 122.4(14)
C71 C76 H76 118.8
C75 C76 H76 118.8
C86 C81 C82 117.1(13)
C86 C81 C22 120.8(12)
C82 C81 C22 121.9(12)
C83 C82 C81 121.8(14)
C83 C82 H82 119.1
C81 C82 H82 119.1
C82 C83 C84 119.2(15)
C82 C83 H83 120.4
C84 C83 H83 120.4
C83 C84 C85 123.0(17)
C83 C84 H84 118.5
C85 C84 H84 118.5
C84 C85 C86 115.4(15)
C84 C85 H85 122.3
C86 C85 H85 122.3
C81 C86 C85 123.4(14)
C81 C86 H86 118.3
C85 C86 H86 118.3
O98 C98 Rh1 175.2(14)
O99 C99 Rh1 175.0(11)

loop_
_geom_bond_atom_site_label_1
_geom_bond_atom_site_label_2
_geom_bond_distance
Rh1 C98 1.934(13)
Rh1 C99 1.972(13)
Rh1 P1 2.235(3)
Rh1 P2 2.261(3)
Rh1 H1 1.68(11)
P1 O3 1.606(7)
P1 O1 1.626(7)
P1 O4 1.635(7)
P2 O6 1.608(7)
P2 O2 1.619(7)
P2 O5 1.635(7)
O1 C11 1.408(11)
O2 C21 1.399(12)
O3 C31 1.426(12)
O4 C41 1.419(13)
O5 C51 1.387(11)
O6 C61 1.384(11)
C11 C16 1.378(14)
C11 C12 1.411(14)
C12 C13 1.396(13)
C12 C71 1.489(15)
C13 C14 1.366(15)
C13 H13 0.9500
C14 C15 1.388(14)
C14 C18 1.529(13)
C15 C16 1.384(13)
C15 H15 0.9500
C16 C26 1.488(14)
C18 H18A 0.9800
C18 H18B 0.9800
C18 H18C 0.9800
C21 C26 1.380(14)
C21 C22 1.415(14)
C22 C23 1.386(14)
C22 C81 1.495(15)
C23 C24 1.394(14)
C23 H23 0.9500
C24 C25 1.366(14)
C24 C28 1.545(14)
C25 C26 1.423(14)
C25 H25 0.9500
C28 H28A 0.9800
C28 H28B 0.9800
C28 H28C 0.9800
C31 C36 1.364(15)
C31 C32 1.431(15)
C32 C33 1.392(14)
C32 C37 1.500(15)
C33 C34 1.380(16)
C33 H33 0.9500
C34 C35 1.389(15)
C34 C38 1.569(15)
C35 C36 1.387(14)
C35 H35 0.9500
C36 C46 1.493(14)
C37 H37A 0.9800
C37 H37B 0.9800
C37 H37C 0.9800
C38 H38A 0.9800
C38 H38B 0.9800
C38 H38C 0.9800
C41 C42 1.396(16)
C41 C46 1.408(14)
C42 C43 1.395(15)
C42 C47 1.491(14)
C43 C44 1.398(15)
C43 H43 0.9500
C44 C45 1.366(15)
C44 C48 1.509(15)
C45 C46 1.415(14)
C45 H45 0.9500
C47 H47A 0.9800
C47 H47B 0.9800
C47 H47C 0.9800
C48 H48A 0.9800
C48 H48B 0.9800
C48 H48C 0.9800
C51 C52 1.366(13)
C51 C56 1.395(14)
C52 C53 1.417(15)
C52 C57 1.501(14)
C53 C54 1.405(15)
C53 H53 0.9500
C54 C55 1.402(14)
C54 C58 1.529(15)
C55 C56 1.387(15)
C55 H55 0.9500
C56 C66 1.472(14)
C57 H57A 0.9800
C57 H57B 0.9800
C57 H57C 0.9800
C58 H58A 0.9800
C58 H58B 0.9800
C58 H58C 0.9800
C61 C66 1.384(14)
C61 C62 1.392(13)
C62 C63 1.399(13)
C62 C67 1.509(13)
C63 C64 1.367(14)
C63 H63 0.9500
C64 C65 1.393(13)
C64 C68 1.542(13)
C65 C66 1.431(13)
C65 H65 0.9500
C67 H67A 0.9800
C67 H67B 0.9800
C67 H67C 0.9800
C68 H68A 0.9800
C68 H68B 0.9800
C68 H68C 0.9800
C71 C72 1.353(16)
C71 C76 1.387(15)
C72 C73 1.378(18)
C72 H72 0.9500
C73 C74 1.38(2)
C73 H73 0.9500
C74 C75 1.36(2)
C74 H74 0.9500
C75 C76 1.406(17)
C75 H75 0.9500
C76 H76 0.9500
C81 C86 1.365(14)
C81 C82 1.410(15)
C82 C83 1.368(16)
C82 H82 0.9500
C83 C84 1.368(18)
C83 H83 0.9500
C84 C85 1.390(19)
C84 H84 0.9500
C85 C86 1.430(17)
C85 H85 0.9500
C86 H86 0.9500
O98 C98 1.141(13)
O99 C99 1.121(12)

loop_
_geom_torsion_atom_site_label_1
_geom_torsion_atom_site_label_2
_geom_torsion_atom_site_label_3
_geom_torsion_atom_site_label_4
_geom_torsion
O3 P1 O1 C11 177.1(7)
O4 P1 O1 C11 -78.6(8)
Rh1 P1 O1 C11 51.5(8)
O6 P2 O2 C21 143.1(8)
O5 P2 O2 C21 -115.1(8)
Rh1 P2 O2 C21 16.9(9)
O1 P1 O3 C31 61.5(8)
O4 P1 O3 C31 -37.0(8)
Rh1 P1 O3 C31 -166.6(7)
O3 P1 O4 C41 -53.8(8)
O1 P1 O4 C41 -154.0(7)
Rh1 P1 O4 C41 72.9(8)
O6 P2 O5 C51 -72.5(7)
O2 P2 O5 C51 -173.5(7)
Rh1 P2 O5 C51 54.2(7)
O2 P2 O6 C61 87.2(8)
O5 P2 O6 C61 -13.0(9)
Rh1 P2 O6 C61 -142.9(7)
P1 O1 C11 C16 -87.1(11)
P1 O1 C11 C12 93.3(10)
C16 C11 C12 C13 4.6(16)
O1 C11 C12 C13 -175.8(9)
C16 C11 C12 C71 -175.6(11)
O1 C11 C12 C71 4.0(16)
C11 C12 C13 C14 -1.8(17)
C71 C12 C13 C14 178.4(12)
C12 C13 C14 C15 -0.9(18)
C12 C13 C14 C18 178.4(10)
C13 C14 C15 C16 1.0(17)
C18 C14 C15 C16 -178.3(10)
O1 C11 C16 C15 175.8(9)
C12 C11 C16 C15 -4.7(16)
O1 C11 C16 C26 -12.4(16)
C12 C11 C16 C26 167.1(10)
C14 C15 C16 C11 1.7(16)
C14 C15 C16 C26 -169.9(10)
P2 O2 C21 C26 -84.1(11)
P2 O2 C21 C22 94.9(11)
C26 C21 C22 C23 -3.0(17)
O2 C21 C22 C23 178.0(9)
C26 C21 C22 C81 176.9(10)
O2 C21 C22 C81 -2.1(16)
C21 C22 C23 C24 -0.3(17)
C81 C22 C23 C24 179.9(10)
C22 C23 C24 C25 1.6(18)
C22 C23 C24 C28 -178.9(11)
C23 C24 C25 C26 0.1(18)
C28 C24 C25 C26 -179.3(10)
O2 C21 C26 C25 -176.3(9)
C22 C21 C26 C25 4.7(16)
O2 C21 C26 C16 -1.8(16)
C22 C21 C26 C16 179.1(10)
C24 C25 C26 C21 -3.2(16)
C24 C25 C26 C16 -178.1(11)
C11 C16 C26 C21 126.6(12)
C15 C16 C26 C21 -61.8(15)
C11 C16 C26 C25 -58.9(14)
C15 C16 C26 C25 112.7(12)
P1 O3 C31 C36 72.5(12)
P1 O3 C31 C32 -111.4(9)
C36 C31 C32 C33 0.0(16)
O3 C31 C32 C33 -175.9(9)
C36 C31 C32 C37 180.0(10)
O3 C31 C32 C37 4.1(16)
C31 C32 C33 C34 0.3(17)
C37 C32 C33 C34 -179.6(11)
C32 C33 C34 C35 0.9(18)
C32 C33 C34 C38 -178.3(10)
C33 C34 C35 C36 -2.4(18)
C38 C34 C35 C36 176.7(10)
O3 C31 C36 C35 174.2(9)
C32 C31 C36 C35 -1.6(17)
O3 C31 C36 C46 -5.7(16)
C32 C31 C36 C46 178.5(10)
C34 C35 C36 C31 2.8(17)
C34 C35 C36 C46 -177.4(10)
P1 O4 C41 C42 -113.5(10)
P1 O4 C41 C46 72.8(11)
C46 C41 C42 C43 -5.1(18)
O4 C41 C42 C43 -178.3(9)
C46 C41 C42 C47 173.3(11)
O4 C41 C42 C47 0.2(17)
C41 C42 C43 C44 1.4(19)
C47 C42 C43 C44 -177.0(12)
C42 C43 C44 C45 2(2)
C42 C43 C44 C48 -180.0(11)
C43 C44 C45 C46 -2.5(19)
C48 C44 C45 C46 179.8(11)
C42 C41 C46 C45 4.8(18)
O4 C41 C46 C45 178.2(9)
C42 C41 C46 C36 -168.3(11)
O4 C41 C46 C36 5.0(16)
C44 C45 C46 C41 -0.8(17)
C44 C45 C46 C36 172.3(11)
C31 C36 C46 C41 -49.6(16)
C35 C36 C46 C41 130.5(12)
C31 C36 C46 C45 137.8(12)
C35 C36 C46 C45 -42.1(16)
P2 O5 C51 C52 -105.9(10)
P2 O5 C51 C56 72.1(11)
O5 C51 C52 C53 175.3(10)
C56 C51 C52 C53 -2.5(17)
O5 C51 C52 C57 -8.6(16)
C56 C51 C52 C57 173.6(11)
C51 C52 C53 C54 -2.1(17)
C57 C52 C53 C54 -178.3(11)
C52 C53 C54 C55 4.5(18)
C52 C53 C54 C58 -175.6(11)
C53 C54 C55 C56 -2.4(19)
C58 C54 C55 C56 177.6(12)
C54 C55 C56 C51 -1.9(18)
C54 C55 C56 C66 171.5(11)
C52 C51 C56 C55 4.5(18)
O5 C51 C56 C55 -173.4(10)
C52 C51 C56 C66 -169.0(10)
O5 C51 C56 C66 13.1(16)
P2 O6 C61 C66 59.3(13)
P2 O6 C61 C62 -123.3(9)
C66 C61 C62 C63 7.1(16)
O6 C61 C62 C63 -170.3(9)
C66 C61 C62 C67 -173.0(11)
O6 C61 C62 C67 9.6(16)
C61 C62 C63 C64 -1.5(18)
C67 C62 C63 C64 178.7(11)
C62 C63 C64 C65 -2.5(18)
C62 C63 C64 C68 175.0(10)
C63 C64 C65 C66 1.0(17)
C68 C64 C65 C66 -176.4(10)
O6 C61 C66 C65 168.9(9)
C62 C61 C66 C65 -8.4(17)
O6 C61 C66 C56 -9.8(17)
C62 C61 C66 C56 172.8(11)
C64 C65 C66 C61 4.2(16)
C64 C65 C66 C56 -177.0(11)
C55 C56 C66 C61 138.4(13)
C51 C56 C66 C61 -48.4(17)
C55 C56 C66 C65 -40.3(17)
C51 C56 C66 C65 132.9(11)
C13 C12 C71 C72 45.4(17)
C11 C12 C71 C72 -134.4(12)
C13 C12 C71 C76 -132.6(12)
C11 C12 C71 C76 47.6(17)
C76 C71 C72 C73 -2(2)
C12 C71 C72 C73 -179.8(12)
C71 C72 C73 C74 1(2)
C72 C73 C74 C75 0(3)
C73 C74 C75 C76 -1(2)
C72 C71 C76 C75 0.9(19)
C12 C71 C76 C75 179.1(11)
C74 C75 C76 C71 0(2)
C23 C22 C81 C86 38.5(16)
C21 C22 C81 C86 -141.4(12)
C23 C22 C81 C82 -137.4(12)
C21 C22 C81 C82 42.8(17)
C86 C81 C82 C83 -2.6(19)
C22 C81 C82 C83 173.3(11)
C81 C82 C83 C84 2(2)
C82 C83 C84 C85 0(2)
C83 C84 C85 C86 -2(2)
C82 C81 C86 C85 1.0(18)
C22 C81 C86 C85 -175.1(11)
C84 C85 C86 C81 1(2)
